data_2011363
loop_
_publ_author_name
'Kovalevsky, A. Yu.'
'Ponomarev, I. I.'
'Baranova, M. A.'

_publ_section_title
;
 2-[2-(5-Nitro-2-thienyl)ethenyl]-4<i>H</i>-3,1-benzoxazine-4-one,
 2-[2-(4-nitrophenyl)ethenyl]-4<i>H</i>-3,1-benzoxazine-4-one and
 6,7-dimethoxy-2-[2-(4-nitrophenyl)ethenyl]-4<i>H</i>-3,1-benzoxazine-4-one
;
_journal_issue 9
_journal_name_full 'Acta Crystallographica Section C'
_journal_page_first e408
_journal_page_last e409
_journal_paper_doi 10.1107/S010827010001057X
_journal_volume 56
_journal_year 2000
_chemical_formula_moiety 'C14 H8 N2 O4 S'
_chemical_formula_sum 'C14 H8 N2 O4 S'
_chemical_formula_weight 300.28
_chemical_melting_point 218.0(10)
_chemical_name_systematic
;
 ?
;
_space_group_IT_number 29
_symmetry_cell_setting orthorhombic
_symmetry_space_group_name_Hall 'P 2c -2ac'
_symmetry_space_group_name_H-M 'P c a 21'
_audit_creation_method SHELXL
_cell_angle_alpha 90.00
_cell_angle_beta 90.00
_cell_angle_gamma 90.00
_cell_formula_units_Z 4
_cell_length_a 7.0127(11)
_cell_length_b 12.524(2)
_cell_length_c 14.477(3)
_cell_measurement_reflns_used 24
_cell_measurement_temperature 293(2)
_cell_measurement_theta_max 13
_cell_measurement_theta_min 10
_cell_volume 1271.5(4)
_computing_cell_refinement P3
_computing_data_collection 'P3 (Siemens, 1989)'
_computing_data_reduction 'XDISK (Siemens, 1989)'
_computing_publication_material SHELXTL
_computing_structure_refinement SHELXTL
_computing_structure_solution 'SHELXTL (Sheldrick, 1994)'
_diffrn_ambient_temperature 293(2)
_diffrn_measurement_device 'Siemens P3/PC'
_diffrn_measurement_method \q/2\q
_diffrn_radiation_monochromator graphite
_diffrn_radiation_source 'fine-focus sealed tube'
_diffrn_radiation_type MoK\a
_diffrn_radiation_wavelength .71073
_diffrn_reflns_av_R_equivalents .0000
_diffrn_reflns_av_sigmaI/netI .0745
_diffrn_reflns_limit_h_max 9
_diffrn_reflns_limit_h_min 0
_diffrn_reflns_limit_k_max 17
_diffrn_reflns_limit_k_min 0
_diffrn_reflns_limit_l_max 20
_diffrn_reflns_limit_l_min 0
_diffrn_reflns_number 1938
_diffrn_reflns_theta_max 30.06
_diffrn_reflns_theta_min 1.63
_diffrn_standards_decay_% none
_diffrn_standards_interval_count 98
_diffrn_standards_number 2
_exptl_absorpt_coefficient_mu .273
_exptl_absorpt_correction_type none
_exptl_crystal_colour yellow
_exptl_crystal_density_diffrn 1.569
_exptl_crystal_density_meas ?
_exptl_crystal_description parallelepiped
_exptl_crystal_F_000 616
_exptl_crystal_size_max .40
_exptl_crystal_size_mid .20
_exptl_crystal_size_min .20
_refine_diff_density_max .24
_refine_diff_density_min -.27
_refine_ls_abs_structure_details 'Flack (1983)'
_refine_ls_abs_structure_Flack .25(14)
_refine_ls_extinction_method none
_refine_ls_goodness_of_fit_all .963
_refine_ls_goodness_of_fit_ref 1.179
_refine_ls_hydrogen_treatment 'H atoms: see below'
_refine_ls_matrix_type full
_refine_ls_number_parameters 190
_refine_ls_number_reflns 1903
_refine_ls_number_restraints 1
_refine_ls_restrained_S_all 1.195
_refine_ls_restrained_S_obs 1.179
_refine_ls_R_factor_all .119
_refine_ls_R_factor_gt .051
_refine_ls_shift/esd_mean <0.001
_refine_ls_shift/su_max <0.001
_refine_ls_structure_factor_coef Fsqd
_refine_ls_weighting_details 'w = 1/[\s^2^(Fo^2^)+(0.0589P)^2^] where P = (Fo^2^+2Fc^2^)/3'
_refine_ls_weighting_scheme calc
_refine_ls_wR_factor_all .142
_refine_ls_wR_factor_ref .100
_reflns_number_gt 1073
_reflns_number_total 1938
_reflns_threshold_expression I>2\s(I)
_cod_data_source_file qd0005.cif
_cod_data_source_block I
_cod_depositor_comments
;
The following automatic conversions were performed:
'_symmetry_cell_setting' value 'Orthorhombic' changed to 'orthorhombic'
according to '/home/saulius/struct/CIF-dictionaries/cif_core.dic'
dictionary named 'cif_core.dic' version 2.4.1 from 2010-06-29.

Automatic conversion script
Id: cif_fix_enum 1527 2010-12-29 10:47:43Z saulius 

The following automatic conversions were performed:

'_chemical_melting_point' value '217-219' was changed to '218.0(10)'
- the average value was taken and precision was estimated.

Automatic conversion script
Id: cif_fix_values 1646 2011-03-28 12:23:43Z adriana 

The following automatic conversions were performed:

'_chemical_melting_point' value '217-219' was changed to '218.0(10)'
- the average value was taken and precision was
estimated.

'_symmetry_cell_setting' value 'Orthorhombic' changed to
'orthorhombic' according to
/home/saulius/struct/CIF-dictionaries/cif_core.dic dictionary named
'cif_core.dic' version 2.4.1 from 2010-06-29.

Automatic conversion script
Id: cif_fix_values 1715 2011-07-08 13:25:40Z adriana 

The following automatic conversions were performed:

'_exptl_crystal_density_meas' value 'not measured' was changed to '?'
- the value is perceived as not measured.

Automatic conversion script
Id: cif_fix_values 3008 2015-01-20 13:52:24Z robertas 

The following automatic conversions were performed:

'_refine_ls_weighting_scheme' value 'calc w =
1/[\s^2^(Fo^2^)+(0.0589P)^2^] where P = (Fo^2^+2Fc^2^)/3' was changed
to 'calc'. New tag '_refine_ls_weighting_details' was created. The
value of the new tag was set to 'w = 1/[\s^2^(Fo^2^)+(0.0589P)^2^]
where P = (Fo^2^+2Fc^2^)/3'.

Automatic conversion script
Id: cif_fix_values 3143 2015-03-26 13:38:13Z robertas 
;
_cod_database_code 2011363
_cod_database_fobs_code 2011363

loop_
_symmetry_equiv_pos_as_xyz
'x, y, z'
'-x, -y, z+1/2'
'x+1/2, -y, z'
'-x+1/2, y, z+1/2'

loop_
_atom_site_aniso_label
_atom_site_aniso_U_11
_atom_site_aniso_U_22
_atom_site_aniso_U_33
_atom_site_aniso_U_12
_atom_site_aniso_U_13
_atom_site_aniso_U_23
S1 .0509(5) .0373(4) .0424(4) .0070(5) .0018(5) .0022(5)
O1 .044(2) .0402(13) .0344(12) .0086(12) .0038(12) .0006(11)
O2 .075(2) .0452(15) .0459(15) .024(2) -.0012(15) -.0048(13)
O4 .086(2) .0522(15) .051(2) -.0052(15) -.022(2) .0102(15)
O3 .107(3) .072(2) .043(2) .003(2) .003(2) -.010(2)
N1 .050(2) .035(2) .042(2) .0009(15) -.0001(14) .0012(14)
N2 .059(2) .051(2) .039(2) -.012(2) -.004(2) .002(2)
C1 .045(2) .040(2) .043(2) .003(2) .002(2) -.012(2)
C2 .044(2) .053(2) .031(2) -.004(2) .002(2) -.009(2)
C3 .043(2) .050(2) .039(2) -.005(2) -.002(2) .004(2)
C4 .038(2) .039(2) .035(2) -.001(2) -.005(2) .000(2)
C5 .029(2) .036(2) .035(2) -.0014(14) -.001(2) .0026(14)
C6 .035(2) .032(2) .034(2) -.0038(14) -.002(2) .003(2)
C7 .036(2) .037(2) .035(2) .005(2) .003(2) .0018(15)
C8 .035(2) .033(2) .042(2) -.001(2) -.004(2) .003(2)
C9 .048(2) .033(2) .042(2) .001(2) .000(2) .004(2)
C10 .037(2) .041(2) .042(2) .006(2) .002(2) .004(2)
C11 .041(2) .038(2) .036(2) .000(2) -.002(2) .0031(15)
C12 .059(3) .037(2) .037(2) .006(2) -.003(2) -.001(2)
C13 .052(2) .035(2) .047(2) .004(2) .001(2) .006(2)
C14 .044(2) .037(2) .040(2) -.002(2) -.003(2) .006(2)

loop_
_atom_site_label
_atom_site_fract_x
_atom_site_fract_y
_atom_site_fract_z
_atom_site_U_iso_or_equiv
_atom_site_thermal_displace_type
_atom_site_calc_flag
_atom_site_refinement_flags
_atom_site_occupancy
_atom_site_disorder_group
_atom_site_type_symbol
S1 -.00976(15) .71741(8) .75978(9) .0436(2) Uani d . 1 . S
O1 -.1099(4) .8751(2) .4286(2) .0397(6) Uani d . 1 . O
O2 -.2030(5) 1.0363(2) .3868(2) .0553(8) Uani d . 1 . O
O4 .1771(5) .5081(2) .9293(2) .0632(9) Uani d . 1 . O
O3 .0302(6) .6583(3) .9510(2) .0740(11) Uani d . 1 . O
N1 .0093(5) .7465(3) .3241(3) .0423(8) Uani d . 1 . N
N2 .0923(6) .5873(3) .9010(2) .0496(9) Uani d . 1 . N
C1 .0208(5) .7867(3) .1615(3) .0423(9) Uani d . 1 . C
H1 .0701(5) .7191(3) .1498(3) .051 Uiso calc R 1 . H
C2 -.0104(6) .8572(3) .0898(3) .0426(9) Uani d . 1 . C
H2 .0188(6) .8363(3) .0298(3) .051 Uiso calc R 1 . H
C3 -.0839(6) .9577(3) .1050(3) .0440(9) Uani d . 1 . C
H3 -.1041(6) 1.0038(3) .0557(3) .053 Uiso calc R 1 . H
C4 -.1273(5) .9897(3) .1937(2) .0375(8) Uani d . 1 . C
H4 -.1766(5) 1.0576(3) .2043(2) .045 Uiso calc R 1 . H
C5 -.0969(5) .9198(3) .2678(3) .0334(7) Uani d . 1 . C
C6 -.0217(5) .8175(3) .2509(3) .0338(8) Uani d . 1 . C
C7 -.1409(5) .9522(3) .3621(2) .0361(8) Uani d . 1 . C
C8 -.0334(5) .7779(3) .4047(3) .0366(9) Uani d . 1 . C
C9 -.0006(5) .7100(3) .4854(3) .0407(9) Uani d . 1 . C
H9 .0453(5) .6414(3) .4747(3) .049 Uiso calc R 1 . H
C10 -.0307(5) .7378(3) .5721(3) .0402(9) Uani d . 1 . C
H10 -.0790(5) .8056(3) .5840(3) .048 Uiso calc R 1 . H
C11 .0081(5) .6677(3) .6499(3) .0383(8) Uani d . 1 . C
C12 .0693(6) .5631(3) .6504(3) .0441(10) Uani d . 1 . C
H12 .0867(6) .5226(3) .5971(3) .053 Uiso calc R 1 . H
C13 .1025(6) .5244(3) .7394(3) .0448(9) Uani d . 1 . C
H13 .1435(6) .4554(3) .7524(3) .054 Uiso calc R 1 . H
C14 .0680(5) .5992(3) .8039(3) .0401(9) Uani d . 1 . C

loop_
_atom_type_symbol
_atom_type_description
_atom_type_scat_dispersion_real
_atom_type_scat_dispersion_imag
_atom_type_scat_source
C C .0033 .0016 'International Tables Vol C Tables 4.2.6.8 and 6.1.1.4'
H H .0000 .0000 'International Tables Vol C Tables 4.2.6.8 and 6.1.1.4'
N N .0061 .0033 'International Tables Vol C Tables 4.2.6.8 and 6.1.1.4'
O O .0106 .0060 'International Tables Vol C Tables 4.2.6.8 and 6.1.1.4'
S S .1246 .1234 'International Tables Vol C Tables 4.2.6.8 and 6.1.1.4'

loop_
_geom_angle_atom_site_label_1
_geom_angle_atom_site_label_2
_geom_angle_atom_site_label_3
_geom_angle
C14 S1 C11 90.5(2)
C8 O1 C7 120.3(3)
C8 N1 C6 117.6(4)
O3 N2 O4 124.1(4)
O3 N2 C14 117.7(4)
O4 N2 C14 118.2(4)
C2 C1 C6 119.4(3)
C3 C2 C1 121.6(4)
C4 C3 C2 119.8(4)
C3 C4 C5 119.8(3)
C4 C5 C6 119.5(3)
C4 C5 C7 120.8(3)
C6 C5 C7 119.7(3)
C1 C6 N1 119.8(3)
C1 C6 C5 119.8(3)
N1 C6 C5 120.3(4)
O2 C7 O1 117.7(3)
O2 C7 C5 127.1(3)
O1 C7 C5 115.2(3)
N1 C8 O1 126.8(3)
N1 C8 C9 121.1(4)
O1 C8 C9 112.0(3)
C10 C9 C8 125.5(4)
C9 C10 C11 123.2(4)
C12 C11 C10 129.5(4)
C12 C11 S1 111.4(3)
C10 C11 S1 119.1(3)
C11 C12 C13 112.7(4)
C14 C13 C12 111.7(3)
C13 C14 N2 126.3(3)
C13 C14 S1 113.7(3)
N2 C14 S1 120.0(3)

loop_
_geom_bond_atom_site_label_1
_geom_bond_atom_site_label_2
_geom_bond_site_symmetry_2
_geom_bond_distance
_geom_bond_publ_flag
S1 C14 . 1.702(4) ?
S1 C11 . 1.712(4) ?
O1 C8 . 1.374(4) ?
O1 C7 . 1.381(4) ?
O2 C7 . 1.195(4) ?
O4 N2 . 1.228(4) ?
O3 N2 . 1.227(5) ?
N1 C8 . 1.267(5) ?
N1 C6 . 1.400(5) ?
N2 C14 . 1.423(5) ?
C1 C2 . 1.380(6) ?
C1 C6 . 1.384(5) ?
C2 C3 . 1.379(6) ?
C3 C4 . 1.378(5) ?
C4 C5 . 1.401(5) ?
C5 C6 . 1.407(5) ?
C5 C7 . 1.457(5) ?
C8 C9 . 1.464(5) ?
C9 C10 . 1.320(6) ?
C10 C11 . 1.455(5) ?
C11 C12 . 1.379(5) ?
C12 C13 . 1.396(5) ?
C13 C14 . 1.345(5) ?

loop_
_geom_torsion_atom_site_label_1
_geom_torsion_atom_site_label_2
_geom_torsion_atom_site_label_3
_geom_torsion_atom_site_label_4
_geom_torsion
C6 C1 C2 C3 -.3(6)
C1 C2 C3 C4 .2(6)
C2 C3 C4 C5 -.1(6)
C3 C4 C5 C6 .2(5)
C3 C4 C5 C7 179.7(4)
C2 C1 C6 N1 179.9(4)
C2 C1 C6 C5 .3(5)
C8 N1 C6 C1 -179.3(3)
C8 N1 C6 C5 .3(5)
C4 C5 C6 C1 -.2(5)
C7 C5 C6 C1 -179.8(3)
C4 C5 C6 N1 -179.9(3)
C7 C5 C6 N1 .5(5)
C8 O1 C7 O2 -178.1(3)
C8 O1 C7 C5 3.2(5)
C4 C5 C7 O2 -.4(6)
C6 C5 C7 O2 179.2(4)
C4 C5 C7 O1 178.2(3)
C6 C5 C7 O1 -2.3(5)
C6 N1 C8 O1 .7(6)
C6 N1 C8 C9 -178.3(3)
C7 O1 C8 N1 -2.6(6)
C7 O1 C8 C9 176.4(3)
N1 C8 C9 C10 176.1(4)
O1 C8 C9 C10 -3.0(6)
C8 C9 C10 C11 -178.7(3)
C9 C10 C11 C12 -3.9(7)
C9 C10 C11 S1 172.4(3)
C14 S1 C11 C12 .9(3)
C14 S1 C11 C10 -176.0(3)
C10 C11 C12 C13 176.1(4)
S1 C11 C12 C13 -.4(5)
C11 C12 C13 C14 -.5(6)
C12 C13 C14 N2 -178.2(4)
C12 C13 C14 S1 1.2(5)
O3 N2 C14 C13 -170.4(4)
O4 N2 C14 C13 11.0(6)
O3 N2 C14 S1 10.2(5)
O4 N2 C14 S1 -168.4(3)
C11 S1 C14 C13 -1.2(3)
C11 S1 C14 N2 178.2(3)
